data_4337235
loop_
_publ_author_name
'Kitani, Naoki'
'Kuwamura, Naoto'
'Tsuji, Takaaki'
'Tsuge, Kiyoshi'
'Konno, Takumi'

_publ_section_title
;
 Water-Molecule-Driven Vapochromic Behavior of a Mononuclear Platinum(II)
 System with Mixed Bipyridine and Thioglucose.
;
_journal_issue 4
_journal_name_full 'Inorganic chemistry'
_journal_page_first 1949
_journal_page_last 1951
_journal_paper_doi 10.1021/ic402887f
_journal_volume 53
_journal_year 2014
_chemical_absolute_configuration rmad
_chemical_formula_moiety 'C24 H34 N2 O10 Pt S2, 3(O)'
_chemical_formula_sum 'C24 H34 N2 O13 Pt S2'
_chemical_formula_weight 817.74
_chemical_name_systematic
;
 ?
;
_space_group_IT_number 4
_symmetry_cell_setting monoclinic
_symmetry_Int_Tables_number 4
_symmetry_space_group_name_Hall 'P 2yb'
_symmetry_space_group_name_H-M 'P 1 21 1'
_atom_sites_solution_hydrogens geom
_atom_sites_solution_primary direct
_atom_sites_solution_secondary difmap
_audit_creation_method SHELXL-97
_cell_angle_alpha 90.00
_cell_angle_beta 94.6960(10)
_cell_angle_gamma 90.00
_cell_formula_units_Z 2
_cell_length_a 11.3655(6)
_cell_length_b 6.6148(3)
_cell_length_c 19.1243(8)
_cell_measurement_reflns_used 12600
_cell_measurement_temperature 200(2)
_cell_measurement_theta_max 27.43
_cell_measurement_theta_min 3.21
_cell_volume 1432.95(12)
_computing_cell_refinement 'RAPID AUTO'
_computing_data_collection 'RAPID AUTO (Rigaku, ????)'
_computing_data_reduction 'RAPID AUTO'
_computing_molecular_graphics 'Yadokari-XG 2009 (Wakita Nemoto et al., 2009)'
_computing_publication_material 'Yadokari-XG 2009 (Wakita,Nemoto et al., 2009)'
_computing_structure_refinement 'SHELXL-97 (Sheldrick, 1997)'
_computing_structure_solution 'SIR92 (Altomare, et al., 1994)'
_diffrn_ambient_temperature 200(2)
_diffrn_detector_area_resol_mean 10.000
_diffrn_measured_fraction_theta_full 0.997
_diffrn_measured_fraction_theta_max 0.997
_diffrn_measurement_device_type 'Rigaku R-AXIS RAPID'
_diffrn_measurement_method \w
_diffrn_radiation_monochromator graphite
_diffrn_radiation_source 'fine-focus sealed tube'
_diffrn_radiation_type MoK\a
_diffrn_radiation_wavelength 0.71075
_diffrn_reflns_av_R_equivalents 0.0456
_diffrn_reflns_av_sigmaI/netI 0.0629
_diffrn_reflns_limit_h_max 14
_diffrn_reflns_limit_h_min -14
_diffrn_reflns_limit_k_max 7
_diffrn_reflns_limit_k_min -8
_diffrn_reflns_limit_l_max 24
_diffrn_reflns_limit_l_min -24
_diffrn_reflns_number 13940
_diffrn_reflns_theta_full 27.45
_diffrn_reflns_theta_max 27.45
_diffrn_reflns_theta_min 3.21
_diffrn_standards_number 0
_exptl_absorpt_coefficient_mu 5.112
_exptl_absorpt_correction_T_max 0.601
_exptl_absorpt_correction_T_min 0.373
_exptl_absorpt_correction_type multi-scan
_exptl_absorpt_process_details 'ABSCOR (Rigaku, 1995)'
_exptl_crystal_colour orange
_exptl_crystal_density_diffrn 1.895
_exptl_crystal_density_method 'not measured'
_exptl_crystal_description needle
_exptl_crystal_F_000 812
_exptl_crystal_size_max 0.40
_exptl_crystal_size_mid 0.05
_exptl_crystal_size_min 0.05
_refine_diff_density_max 2.432
_refine_diff_density_min -1.962
_refine_diff_density_rms 0.156
_refine_ls_abs_structure_details 'Flack H D (1983), Acta Cryst. A39, 876-881'
_refine_ls_abs_structure_Flack -0.008(8)
_refine_ls_extinction_method none
_refine_ls_goodness_of_fit_ref 1.076
_refine_ls_hydrogen_treatment constr
_refine_ls_matrix_type full
_refine_ls_number_parameters 372
_refine_ls_number_reflns 5712
_refine_ls_number_restraints 9
_refine_ls_restrained_S_all 1.080
_refine_ls_R_factor_all 0.0365
_refine_ls_R_factor_gt 0.0318
_refine_ls_shift/su_max 0.002
_refine_ls_shift/su_mean 0.000
_refine_ls_structure_factor_coef Fsqd
_refine_ls_weighting_details 'calc w=1/[\s^2^(Fo^2^)+(0.0097P)^2^+1.5629P] where P=(Fo^2^+2Fc^2^)/3'
_refine_ls_weighting_scheme calc
_refine_ls_wR_factor_gt 0.0625
_refine_ls_wR_factor_ref 0.0667
_reflns_number_gt 5217
_reflns_number_total 5712
_reflns_threshold_expression >2sigma(I)
_cod_data_source_file ic402887f_si_002.cif
_cod_data_source_block Konno2
_cod_original_sg_symbol_H-M 'P 21'
_cod_database_code 4337235

loop_
_symmetry_equiv_pos_as_xyz
'x, y, z'
'-x, y+1/2, -z'

loop_
_atom_site_label
_atom_site_type_symbol
_atom_site_fract_x
_atom_site_fract_y
_atom_site_fract_z
_atom_site_U_iso_or_equiv
_atom_site_adp_type
_atom_site_occupancy
_atom_site_symmetry_multiplicity
_atom_site_calc_flag
_atom_site_refinement_flags
Pt1 Pt 0.862506(14) 0.65461(5) 0.865041(9) 0.01535(6) Uani 1 1 d .
S1 S 0.66131(11) 0.6755(5) 0.85054(7) 0.0213(5) Uani 1 1 d .
S2 S 0.88248(10) 0.6435(6) 0.74754(6) 0.0199(3) Uani 1 1 d .
O1 O 0.6573(4) 0.1905(7) 0.8563(2) 0.0287(14) Uani 1 1 d .
H21 H 0.6964 0.1385 0.8269 0.043 Uiso 1 1 calc RD
O2 O 0.4345(4) 0.0011(7) 0.8044(3) 0.0367(12) Uani 1 1 d .
H22 H 0.4711 -0.1040 0.7992 0.055 Uiso 1 1 calc RD
O3 O 0.3528(4) 0.1458(17) 0.6696(2) 0.0474(12) Uani 1 1 d .
H23 H 0.3021 0.0709 0.6834 0.071 Uiso 1 1 calc RD
O4 O 0.2812(4) 0.6990(8) 0.7031(2) 0.0340(15) Uani 1 1 d .
H24 H 0.2181 0.7261 0.6813 0.051 Uiso 1 1 calc RD
O5 O 0.5036(3) 0.5896(6) 0.7511(2) 0.0222(10) Uani 1 1 d .
O6 O 0.8211(4) 1.1240(11) 0.74633(18) 0.0239(12) Uani 1 1 d .
H25 H 0.8442 1.2396 0.7402 0.036 Uiso 1 1 calc RD
O7 O 0.8190(4) 1.2967(6) 0.6038(2) 0.0231(9) Uani 1 1 d .
H26 H 0.7922 1.3983 0.6213 0.035 Uiso 1 1 calc RD
O8 O 0.6411(5) 1.0885(7) 0.5104(3) 0.0281(12) Uani 1 1 d .
H27 H 0.6417 1.2110 0.5171 0.042 Uiso 1 1 calc RD
O9 O 0.5875(4) 0.4787(7) 0.5321(2) 0.0292(11) Uani 1 1 d .
H28 H 0.5172 0.5051 0.5242 0.044 Uiso 1 1 calc RD
O10 O 0.7573(3) 0.6931(7) 0.63010(19) 0.0205(12) Uani 1 1 d .
O11 O 1.0485(5) 0.8962(10) 0.5198(3) 0.0599(17) Uiso 1 1 d .
O12 O 1.0702(4) 0.6055(8) 0.6278(2) 0.0433(14) Uiso 1 1 d .
N1 N 0.8641(3) 0.6524(17) 0.97263(19) 0.0171(8) Uani 1 1 d .
N2 N 1.0430(3) 0.6476(19) 0.89256(19) 0.0168(8) Uani 1 1 d .
C1 C 0.7698(4) 0.647(2) 1.0100(2) 0.0218(11) Uani 1 1 d .
H1 H 0.6951 0.6475 0.9863 0.026 Uiso 1 1 calc R
C2 C 0.7788(4) 0.641(2) 1.0823(3) 0.0216(12) Uani 1 1 d .
H2 H 0.7108 0.6385 1.1063 0.026 Uiso 1 1 calc R
C3 C 0.8885(4) 0.6393(19) 1.1193(2) 0.0187(11) Uani 1 1 d .
C4 C 0.9877(4) 0.642(2) 1.0809(2) 0.0190(11) Uani 1 1 d .
H3 H 1.0629 0.6405 1.1040 0.023 Uiso 1 1 calc R
C5 C 0.9742(4) 0.6456(18) 1.0075(2) 0.0171(10) Uani 1 1 d .
C6 C 1.0734(4) 0.6493(19) 0.9632(2) 0.0169(10) Uani 1 1 d .
C7 C 1.1904(4) 0.652(2) 0.9893(2) 0.0213(10) Uani 1 1 d .
H4 H 1.2095 0.6529 1.0375 0.026 Uiso 1 1 calc R
C8 C 0.7271(5) 0.9941(9) 0.5587(3) 0.0200(13) Uani 1 1 d .
H18 H 0.7999 0.9711 0.5357 0.024 Uiso 1 1 calc R
C9 C 1.2799(4) 0.654(2) 0.9439(3) 0.0225(10) Uani 1 1 d .
C10 C 0.3586(5) 0.6074(11) 0.6568(3) 0.027(2) Uani 1 1 d .
H14A H 0.4002 0.7124 0.6334 0.032 Uiso 1 1 calc R
H14B H 0.3121 0.5310 0.6211 0.032 Uiso 1 1 calc R
C11 C 1.2478(4) 0.647(2) 0.8728(2) 0.0210(11) Uani 1 1 d .
H5 H 1.3054 0.6443 0.8409 0.025 Uiso 1 1 calc R
C12 C 1.1298(4) 0.6444(18) 0.8491(2) 0.0176(10) Uani 1 1 d .
H6 H 1.1096 0.6402 0.8010 0.021 Uiso 1 1 calc R
C13 C 0.9008(5) 0.631(2) 1.1981(3) 0.0268(17) Uani 1 1 d .
H7A H 0.9638 0.5403 1.2133 0.032 Uiso 1 1 calc R
H7B H 0.8283 0.5828 1.2147 0.032 Uiso 1 1 calc R
H7C H 0.9179 0.7633 1.2166 0.032 Uiso 1 1 calc R
C14 C 1.4073(4) 0.650(3) 0.9733(3) 0.0397(15) Uani 1 1 d .
H8A H 1.4475 0.7665 0.9569 0.048 Uiso 1 1 calc R
H8B H 1.4445 0.5296 0.9580 0.048 Uiso 1 1 calc R
H8C H 1.4109 0.6523 1.0236 0.048 Uiso 1 1 calc R
C15 C 0.6024(5) 0.4889(9) 0.7872(3) 0.0186(12) Uani 1 1 d .
H9 H 0.6614 0.4558 0.7544 0.022 Uiso 1 1 calc R
C16 C 0.5610(5) 0.2963(10) 0.8221(3) 0.0226(13) Uani 1 1 d .
H10 H 0.5088 0.3369 0.8580 0.027 Uiso 1 1 calc R
C17 C 0.4892(4) 0.164(2) 0.7690(3) 0.0248(14) Uani 1 1 d .
H11 H 0.5436 0.1044 0.7375 0.030 Uiso 1 1 calc R
C18 C 0.3958(5) 0.2772(11) 0.7253(4) 0.0298(16) Uani 1 1 d .
H12 H 0.3312 0.3126 0.7540 0.036 Uiso 1 1 calc R
C19 C 0.4465(5) 0.4695(10) 0.6950(3) 0.0232(14) Uani 1 1 d .
H13 H 0.5056 0.4308 0.6630 0.028 Uiso 1 1 calc R
C20 C 0.7754(5) 0.8015(9) 0.6955(3) 0.0167(12) Uani 1 1 d .
H15 H 0.7015 0.8113 0.7183 0.020 Uiso 1 1 calc R
C21 C 0.8249(5) 1.0112(9) 0.6827(3) 0.0172(12) Uani 1 1 d .
H16 H 0.9071 0.9986 0.6713 0.021 Uiso 1 1 calc R
C23 C 0.7533(5) 1.1238(15) 0.6227(3) 0.0172(18) Uani 1 1 d .
H17 H 0.6785 1.1693 0.6395 0.021 Uiso 1 1 calc R
C24 C 0.6752(5) 0.7915(9) 0.5791(3) 0.0180(12) Uani 1 1 d .
H19 H 0.5999 0.8138 0.5994 0.022 Uiso 1 1 calc R
C25 C 0.6569(4) 0.653(2) 0.5167(3) 0.0238(11) Uani 1 1 d .
H20A H 0.6173 0.7267 0.4776 0.029 Uiso 1 1 calc R
H20B H 0.7331 0.6092 0.5028 0.029 Uiso 1 1 calc R
O13 O 0.1259(4) 0.1902(11) 0.6205(3) 0.0572(16) Uiso 1 1 d .

loop_
_atom_site_aniso_label
_atom_site_aniso_U_11
_atom_site_aniso_U_22
_atom_site_aniso_U_33
_atom_site_aniso_U_23
_atom_site_aniso_U_13
_atom_site_aniso_U_12
Pt1 0.01689(9) 0.01462(10) 0.01409(9) 0.00030(18) -0.00140(6) -0.00059(17)
S1 0.0175(6) 0.0254(14) 0.0204(6) -0.0065(9) -0.0023(5) 0.0004(8)
S2 0.0209(5) 0.0232(7) 0.0151(5) 0.0015(14) -0.0007(4) 0.0035(13)
O1 0.034(2) 0.022(4) 0.029(2) 0.000(2) -0.0037(17) 0.002(2)
O2 0.029(3) 0.018(2) 0.065(4) 0.005(3) 0.017(2) -0.003(2)
O3 0.041(2) 0.039(3) 0.059(3) -0.016(6) -0.017(2) -0.008(5)
O4 0.026(2) 0.043(5) 0.032(2) -0.002(2) -0.0028(18) 0.007(2)
O5 0.021(2) 0.021(3) 0.022(2) 0.0003(17) -0.0104(17) -0.0004(15)
O6 0.033(2) 0.022(4) 0.0173(17) -0.007(2) 0.0011(15) -0.004(2)
O7 0.032(2) 0.013(2) 0.024(2) 0.0000(19) 0.0025(19) -0.0003(19)
O8 0.037(2) 0.022(3) 0.022(2) 0.0020(18) -0.0154(19) 0.0012(17)
O9 0.030(2) 0.021(2) 0.035(3) 0.001(2) -0.011(2) -0.0003(19)
O10 0.0281(19) 0.017(4) 0.0150(17) -0.0036(18) -0.0060(15) 0.0018(17)
N1 0.0185(18) 0.015(2) 0.0173(19) -0.007(5) 0.0007(15) 0.004(5)
N2 0.0164(18) 0.016(2) 0.0166(18) -0.003(5) -0.0035(15) 0.003(4)
C1 0.021(2) 0.024(3) 0.020(2) 0.015(6) 0.0001(19) 0.007(5)
C2 0.022(2) 0.022(3) 0.022(2) 0.001(5) 0.0048(19) -0.002(5)
C3 0.026(2) 0.015(3) 0.015(2) 0.002(5) -0.0001(18) -0.004(4)
C4 0.024(2) 0.016(3) 0.016(2) -0.002(5) -0.0027(18) -0.004(5)
C5 0.022(2) 0.014(2) 0.015(2) -0.009(5) -0.0011(18) 0.003(5)
C6 0.015(2) 0.017(2) 0.019(2) -0.009(6) 0.0000(17) -0.003(5)
C7 0.025(2) 0.022(3) 0.017(2) 0.006(6) 0.0003(19) 0.000(6)
C8 0.028(3) 0.014(3) 0.017(3) 0.005(3) -0.003(2) 0.002(2)
C9 0.019(2) 0.022(3) 0.026(3) -0.006(6) -0.0003(19) -0.002(5)
C10 0.027(3) 0.035(6) 0.017(3) -0.003(3) -0.002(2) -0.002(3)
C11 0.024(2) 0.021(3) 0.018(2) -0.006(6) 0.0050(19) 0.005(5)
C12 0.024(2) 0.016(3) 0.013(2) -0.006(5) 0.0045(18) 0.000(5)
C13 0.029(3) 0.033(5) 0.018(2) -0.005(4) 0.003(2) 0.002(4)
C14 0.021(3) 0.063(4) 0.035(3) 0.001(9) -0.004(2) -0.001(7)
C15 0.020(3) 0.017(3) 0.019(3) -0.003(3) 0.000(2) -0.001(2)
C16 0.026(3) 0.023(3) 0.019(3) 0.002(3) 0.001(3) 0.003(3)
C17 0.024(2) 0.023(4) 0.029(3) 0.000(5) 0.005(2) -0.009(5)
C18 0.019(3) 0.032(4) 0.038(4) -0.013(3) 0.002(3) -0.004(3)
C19 0.021(3) 0.028(4) 0.020(3) -0.006(3) 0.000(2) -0.003(3)
C20 0.019(3) 0.017(3) 0.014(3) -0.001(2) -0.003(2) -0.002(2)
C21 0.023(3) 0.017(3) 0.012(3) -0.001(2) -0.002(2) 0.000(2)
C23 0.018(2) 0.012(5) 0.021(2) 0.003(3) -0.0011(19) -0.002(3)
C24 0.022(3) 0.012(3) 0.019(3) 0.000(3) -0.003(2) 0.001(2)
C25 0.032(3) 0.017(3) 0.021(2) -0.008(6) -0.005(2) -0.002(6)

loop_
_atom_type_symbol
_atom_type_description
_atom_type_scat_dispersion_real
_atom_type_scat_dispersion_imag
_atom_type_scat_source
C C 0.0033 0.0016 'International Tables Vol C Tables 4.2.6.8 and 6.1.1.4'
H H 0.0000 0.0000 'International Tables Vol C Tables 4.2.6.8 and 6.1.1.4'
O O 0.0106 0.0060 'International Tables Vol C Tables 4.2.6.8 and 6.1.1.4'
N N 0.0061 0.0033 'International Tables Vol C Tables 4.2.6.8 and 6.1.1.4'
Pt Pt -1.7033 8.3905 'International Tables Vol C Tables 4.2.6.8 and 6.1.1.4'
S S 0.1246 0.1234 'International Tables Vol C Tables 4.2.6.8 and 6.1.1.4'

loop_
_geom_angle_atom_site_label_1
_geom_angle_atom_site_label_2
_geom_angle_atom_site_label_3
_geom_angle
N1 Pt1 N2 79.54(14)
N1 Pt1 S2 173.40(15)
N2 Pt1 S2 94.20(11)
N1 Pt1 S1 92.79(10)
N2 Pt1 S1 172.02(15)
S2 Pt1 S1 93.54(5)
C15 S1 Pt1 110.5(2)
C20 S2 Pt1 113.7(2)
C16 O1 H21 109.5
C17 O2 H22 109.5
C18 O3 H23 109.5
C10 O4 H24 109.5
C15 O5 C19 112.9(4)
C21 O6 H25 109.5
C23 O7 H26 109.5
C8 O8 H27 109.5
C25 O9 H28 109.5
C20 O10 C24 113.5(4)
C1 N1 C5 118.6(4)
C1 N1 Pt1 126.4(3)
C5 N1 Pt1 114.9(3)
C12 N2 C6 118.2(4)
C12 N2 Pt1 127.2(3)
C6 N2 Pt1 114.5(3)
N1 C1 C2 122.7(4)
N1 C1 H1 118.6
C2 C1 H1 118.6
C1 C2 C3 120.2(5)
C1 C2 H2 119.9
C3 C2 H2 119.9
C2 C3 C4 117.6(4)
C2 C3 C13 121.3(5)
C4 C3 C13 121.1(4)
C3 C4 C5 120.2(4)
C3 C4 H3 119.9
C5 C4 H3 119.9
N1 C5 C4 120.6(4)
N1 C5 C6 115.7(4)
C4 C5 C6 123.6(4)
N2 C6 C7 121.0(4)
N2 C6 C5 115.2(4)
C7 C6 C5 123.8(4)
C6 C7 C9 120.5(4)
C6 C7 H4 119.8
C9 C7 H4 119.8
O8 C8 C23 110.8(5)
O8 C8 C24 106.9(5)
C23 C8 C24 110.3(5)
O8 C8 H18 109.6
C23 C8 H18 109.6
C24 C8 H18 109.6
C11 C9 C7 117.9(4)
C11 C9 C14 122.3(4)
C7 C9 C14 119.7(4)
O4 C10 C19 111.9(5)
O4 C10 H14A 109.2
C19 C10 H14A 109.2
O4 C10 H14B 109.2
C19 C10 H14B 109.2
H14A C10 H14B 107.9
C12 C11 C9 119.7(4)
C12 C11 H5 120.2
C9 C11 H5 120.2
N2 C12 C11 122.7(4)
N2 C12 H6 118.6
C11 C12 H6 118.6
C3 C13 H7A 109.5
C3 C13 H7B 109.5
H7A C13 H7B 109.5
C3 C13 H7C 109.5
H7A C13 H7C 109.5
H7B C13 H7C 109.5
C9 C14 H8A 109.5
C9 C14 H8B 109.5
H8A C14 H8B 109.5
C9 C14 H8C 109.5
H8A C14 H8C 109.5
H8B C14 H8C 109.5
O5 C15 C16 109.9(5)
O5 C15 S1 103.7(4)
C16 C15 S1 112.6(4)
O5 C15 H9 110.2
C16 C15 H9 110.2
S1 C15 H9 110.2
O1 C16 C17 111.9(7)
O1 C16 C15 111.1(5)
C17 C16 C15 110.8(6)
O1 C16 H10 107.6
C17 C16 H10 107.6
C15 C16 H10 107.6
O2 C17 C18 108.8(5)
O2 C17 C16 110.2(5)
C18 C17 C16 113.4(10)
O2 C17 H11 108.1
C18 C17 H11 108.1
C16 C17 H11 108.1
O3 C18 C17 107.1(7)
O3 C18 C19 109.9(6)
C17 C18 C19 110.9(6)
O3 C18 H12 109.7
C17 C18 H12 109.7
C19 C18 H12 109.7
O5 C19 C10 105.6(5)
O5 C19 C18 109.6(5)
C10 C19 C18 115.7(5)
O5 C19 H13 108.6
C10 C19 H13 108.6
C18 C19 H13 108.6
O10 C20 C21 110.0(5)
O10 C20 S2 103.2(4)
C21 C20 S2 111.6(4)
O10 C20 H15 110.6
C21 C20 H15 110.6
S2 C20 H15 110.6
O6 C21 C20 107.5(5)
O6 C21 C23 109.3(5)
C20 C21 C23 112.3(5)
O6 C21 H16 109.2
C20 C21 H16 109.2
C23 C21 H16 109.2
O7 C23 C8 108.9(5)
O7 C23 C21 108.6(4)
C8 C23 C21 112.8(7)
O7 C23 H17 108.8
C8 C23 H17 108.8
C21 C23 H17 108.8
O10 C24 C25 107.5(6)
O10 C24 C8 109.0(4)
C25 C24 C8 111.2(6)
O10 C24 H19 109.7
C25 C24 H19 109.7
C8 C24 H19 109.7
O9 C25 C24 111.5(5)
O9 C25 H20A 109.3
C24 C25 H20A 109.3
O9 C25 H20B 109.3
C24 C25 H20B 109.3
H20A C25 H20B 108.0

loop_
_geom_bond_atom_site_label_1
_geom_bond_atom_site_label_2
_geom_bond_distance
Pt1 N1 2.056(4)
Pt1 N2 2.076(3)
Pt1 S2 2.2781(12)
Pt1 S1 2.2850(13)
S1 C15 1.819(6)
S2 C20 1.834(6)
O1 C16 1.414(7)
O1 H21 0.8200
O2 C17 1.438(12)
O2 H22 0.8200
O3 C18 1.430(9)
O3 H23 0.8200
O4 C10 1.433(7)
O4 H24 0.8200
O5 C15 1.433(7)
O5 C19 1.445(7)
O6 C21 1.430(7)
O6 H25 0.8200
O7 C23 1.428(9)
O7 H26 0.8200
O8 C8 1.432(7)
O8 H27 0.8200
O9 C25 1.442(12)
O9 H28 0.8200
O10 C20 1.443(7)
O10 C24 1.448(6)
N1 C1 1.336(6)
N1 C5 1.370(5)
N2 C12 1.341(6)
N2 C6 1.368(5)
C1 C2 1.379(7)
C1 H1 0.9300
C2 C3 1.382(6)
C2 H2 0.9300
C3 C4 1.396(7)
C3 C13 1.502(7)
C4 C5 1.399(6)
C4 H3 0.9300
C5 C6 1.465(6)
C6 C7 1.381(6)
C7 C9 1.389(6)
C7 H4 0.9300
C8 C23 1.504(9)
C8 C24 1.528(8)
C8 H18 0.9800
C9 C11 1.380(6)
C9 C14 1.510(6)
C10 C19 1.498(9)
C10 H14A 0.9700
C10 H14B 0.9700
C11 C12 1.380(6)
C11 H5 0.9300
C12 H6 0.9300
C13 H7A 0.9600
C13 H7B 0.9600
C13 H7C 0.9600
C14 H8A 0.9600
C14 H8B 0.9600
C14 H8C 0.9600
C15 C16 1.530(8)
C15 H9 0.9800
C16 C17 1.527(11)
C16 H10 0.9800
C17 C18 1.499(11)
C17 H11 0.9800
C18 C19 1.530(9)
C18 H12 0.9800
C19 H13 0.9800
C20 C21 1.524(8)
C20 H15 0.9800
C21 C23 1.544(8)
C21 H16 0.9800
C23 H17 0.9800
C24 C25 1.505(10)
C24 H19 0.9800
C25 H20A 0.9700
C25 H20B 0.9700

loop_
_geom_hbond_atom_site_label_D
_geom_hbond_atom_site_label_H
_geom_hbond_atom_site_label_A
_geom_hbond_distance_DH
_geom_hbond_distance_HA
_geom_hbond_distance_DA
_geom_hbond_angle_DHA
_geom_hbond_site_symmetry_A
O1 H21 O6 0.82 2.18 2.953(6) 157.4 1_545
O1 H21 S1 0.82 3.13 3.408(6) 103.2 1_545
O2 H22 O5 0.82 2.27 3.032(6) 155.1 1_545
O2 H22 S1 0.82 2.72 3.419(5) 143.7 1_545
O3 H23 O13 0.82 2.38 2.688(6) 102.8 .
O4 H24 O12 0.82 2.06 2.765(6) 144.5 1_455
O7 H26 O10 0.82 2.00 2.770(6) 156.3 1_565
O9 H28 O8 0.82 1.94 2.755(6) 169.6 2_646
O3 H23 O4 0.82 2.50 3.145(12) 136.0 1_545
O7 H26 S2 0.82 3.02 3.607(5) 130.7 1_565
O8 H27 O9 0.82 1.90 2.692(7) 160.6 1_565
O6 H25 S2 0.82 2.71 3.506(8) 164.7 1_565

loop_
_geom_torsion_atom_site_label_1
_geom_torsion_atom_site_label_2
_geom_torsion_atom_site_label_3
_geom_torsion_atom_site_label_4
_geom_torsion
N1 Pt1 S1 C15 -131.3(4)
S2 Pt1 S1 C15 46.8(3)
N2 Pt1 S2 C20 -141.9(4)
S1 Pt1 S2 C20 36.2(3)
N2 Pt1 N1 C1 -177.2(12)
S1 Pt1 N1 C1 5.0(11)
N2 Pt1 N1 C5 -0.7(9)
S1 Pt1 N1 C5 -178.4(9)
N1 Pt1 N2 C12 179.6(12)
S2 Pt1 N2 C12 1.8(12)
N1 Pt1 N2 C6 -1.3(10)
S2 Pt1 N2 C6 -179.1(9)
C5 N1 C1 C2 2(2)
Pt1 N1 C1 C2 178.4(11)
N1 C1 C2 C3 0(2)
C1 C2 C3 C4 -1(2)
C1 C2 C3 C13 -179.3(13)
C2 C3 C4 C5 0.0(19)
C13 C3 C4 C5 178.7(12)
C1 N1 C5 C4 -2.6(19)
Pt1 N1 C5 C4 -179.4(10)
C1 N1 C5 C6 179.2(12)
Pt1 N1 C5 C6 2.4(14)
C3 C4 C5 N1 2(2)
C3 C4 C5 C6 179.6(12)
C12 N2 C6 C7 1(2)
Pt1 N2 C6 C7 -177.8(10)
C12 N2 C6 C5 -177.9(11)
Pt1 N2 C6 C5 2.9(15)
N1 C5 C6 N2 -3.6(17)
C4 C5 C6 N2 178.4(12)
N1 C5 C6 C7 177.1(12)
C4 C5 C6 C7 -1(2)
N2 C6 C7 C9 0(2)
C5 C6 C7 C9 179.5(12)
C6 C7 C9 C11 -2(2)
C6 C7 C9 C14 -178.0(13)
C7 C9 C11 C12 2(2)
C14 C9 C11 C12 177.9(14)
C6 N2 C12 C11 -1(2)
Pt1 N2 C12 C11 177.6(10)
C9 C11 C12 N2 0(2)
C19 O5 C15 C16 -62.4(6)
C19 O5 C15 S1 177.0(4)
Pt1 S1 C15 O5 -144.4(3)
Pt1 S1 C15 C16 96.8(4)
O5 C15 C16 O1 178.1(5)
S1 C15 C16 O1 -66.8(6)
O5 C15 C16 C17 53.0(7)
S1 C15 C16 C17 168.1(5)
O1 C16 C17 O2 65.0(7)
C15 C16 C17 O2 -170.4(6)
O1 C16 C17 C18 -172.7(5)
C15 C16 C17 C18 -48.1(7)
O2 C17 C18 O3 -68.4(8)
C16 C17 C18 O3 168.6(5)
O2 C17 C18 C19 171.8(6)
C16 C17 C18 C19 48.7(7)
C15 O5 C19 C10 -171.8(5)
C15 O5 C19 C18 62.9(6)
O4 C10 C19 O5 -53.5(7)
O4 C10 C19 C18 67.9(7)
O3 C18 C19 O5 -172.5(5)
C17 C18 C19 O5 -54.3(7)
O3 C18 C19 C10 68.2(7)
C17 C18 C19 C10 -173.6(6)
C24 O10 C20 C21 -60.2(6)
C24 O10 C20 S2 -179.4(4)
Pt1 S2 C20 O10 -148.6(3)
Pt1 S2 C20 C21 93.3(4)
O10 C20 C21 O6 169.8(4)
S2 C20 C21 O6 -76.3(5)
O10 C20 C21 C23 49.5(6)
S2 C20 C21 C23 163.4(4)
O8 C8 C23 O7 -71.3(6)
C24 C8 C23 O7 170.5(5)
O8 C8 C23 C21 168.1(5)
C24 C8 C23 C21 49.9(7)
O6 C21 C23 O7 73.4(6)
C20 C21 C23 O7 -167.4(5)
O6 C21 C23 C8 -165.8(5)
C20 C21 C23 C8 -46.5(7)
C20 O10 C24 C25 -175.0(5)
C20 O10 C24 C8 64.4(6)
O8 C8 C24 O10 -177.9(5)
C23 C8 C24 O10 -57.3(6)
O8 C8 C24 C25 63.7(7)
C23 C8 C24 C25 -175.7(5)
O10 C24 C25 O9 72.0(6)
C8 C24 C25 O9 -168.8(5)
